data_2018409
loop_
_publ_author_name
'D\"oring, Cindy'
'Taouss, Christina'
'Jones, Peter G.'

_publ_section_title
;
 Trimethylurea
;
_journal_coeditor_code EG3085
_journal_issue 3
_journal_name_full 'Acta Crystallographica Section C'
_journal_page_first o108
_journal_page_last o110
_journal_paper_doi 10.1107/S0108270112005495
_journal_volume 68
_journal_year 2012
_chemical_formula_iupac 'C4 H10 N2 O'
_chemical_formula_moiety 'C4 H10 N2 O'
_chemical_formula_sum 'C4 H10 N2 O'
_chemical_formula_weight 102.14
_chemical_name_systematic
;
Trimethylurea
;
_space_group_IT_number 36
_symmetry_cell_setting orthorhombic
_symmetry_space_group_name_Hall 'C 2c -2'
_symmetry_space_group_name_H-M 'C m c 21'
_atom_sites_solution_hydrogens geom
_atom_sites_solution_primary direct
_atom_sites_solution_secondary difmap
_audit_creation_method SHELXL-97
_cell_angle_alpha 90.00
_cell_angle_beta 90.00
_cell_angle_gamma 90.00
_cell_formula_units_Z 12
_cell_length_a 20.5281(15)
_cell_length_b 8.1474(3)
_cell_length_c 9.9637(4)
_cell_measurement_reflns_used 11117
_cell_measurement_temperature 100(2)
_cell_measurement_theta_max 30.7129
_cell_measurement_theta_min 2.6843
_cell_volume 1666.44(15)
_computing_cell_refinement
;
CrysAlis PRO (Oxford Diffraction, 2011)
;
_computing_data_collection
;
CrysAlis PRO (Oxford Diffraction, 2011)
;
_computing_data_reduction
;
CrysAlis PRO (Oxford Diffraction, 2011)
;
_computing_molecular_graphics 'XP (Siemens, 1994)'
_computing_publication_material 'SHELXL97 (Sheldrick, 2008)'
_computing_structure_refinement 'SHELXL97 (Sheldrick, 2008)'
_computing_structure_solution 'SHELXS97 (Sheldrick, 2008)'
_diffrn_ambient_temperature 100(2)
_diffrn_detector_area_resol_mean 16.1419
_diffrn_measured_fraction_theta_full 0.998
_diffrn_measured_fraction_theta_max 0.998
_diffrn_measurement_device_type 'Oxford Diffraction Xcalibur Eos'
_diffrn_measurement_method \w
_diffrn_radiation_monochromator graphite
_diffrn_radiation_source 'Enhance (Mo) X-ray Source'
_diffrn_radiation_type MoK\a
_diffrn_radiation_wavelength 0.71073
_diffrn_reflns_av_R_equivalents 0.0268
_diffrn_reflns_av_sigmaI/netI 0.0065
_diffrn_reflns_limit_h_max 28
_diffrn_reflns_limit_h_min -27
_diffrn_reflns_limit_k_max 11
_diffrn_reflns_limit_k_min -11
_diffrn_reflns_limit_l_max 13
_diffrn_reflns_limit_l_min -13
_diffrn_reflns_number 36795
_diffrn_reflns_theta_full 29.12
_diffrn_reflns_theta_max 29.12
_diffrn_reflns_theta_min 2.69
_exptl_absorpt_coefficient_mu 0.089
_exptl_absorpt_correction_type none
_exptl_crystal_colour colourless
_exptl_crystal_density_diffrn 1.221
_exptl_crystal_density_method 'not measured'
_exptl_crystal_description block
_exptl_crystal_F_000 672
_exptl_crystal_size_max 0.4
_exptl_crystal_size_mid 0.3
_exptl_crystal_size_min 0.2
_refine_diff_density_max 0.283
_refine_diff_density_min -0.193
_refine_ls_extinction_method none
_refine_ls_goodness_of_fit_ref 1.075
_refine_ls_hydrogen_treatment mixed
_refine_ls_matrix_type full
_refine_ls_number_parameters 117
_refine_ls_number_reflns 1214
_refine_ls_number_restraints 1
_refine_ls_restrained_S_all 1.075
_refine_ls_R_factor_all 0.0325
_refine_ls_R_factor_gt 0.0312
_refine_ls_shift/su_max 0.040
_refine_ls_shift/su_mean 0.001
_refine_ls_structure_factor_coef Fsqd
_refine_ls_weighting_details 'calc w=1/[\s^2^(Fo^2^)+(0.0501P)^2^+0.5442P] where P=(Fo^2^+2Fc^2^)/3'
_refine_ls_weighting_scheme calc
_refine_ls_wR_factor_gt 0.0864
_refine_ls_wR_factor_ref 0.0874
_reflns_number_gt 1172
_reflns_number_total 1214
_reflns_threshold_expression I>2\s(I)
_cod_data_source_file eg3085.cif
_cod_data_source_block I
_cod_original_cell_volume 1666.43(15)
_cod_database_code 2018409
_cod_database_fobs_code 2018409

loop_
_symmetry_equiv_pos_as_xyz
'x, y, z'
'-x, -y, z+1/2'
'x, -y, z+1/2'
'-x, y, z'
'x+1/2, y+1/2, z'
'-x+1/2, -y+1/2, z+1/2'
'x+1/2, -y+1/2, z+1/2'
'-x+1/2, y+1/2, z'

loop_
_atom_site_type_symbol
_atom_site_label
_atom_site_fract_x
_atom_site_fract_y
_atom_site_fract_z
_atom_site_U_iso_or_equiv
_atom_site_adp_type
_atom_site_calc_flag
_atom_site_refinement_flags
_atom_site_occupancy
_atom_site_symmetry_multiplicity
C C1 0.0000 0.4081(2) 0.8582(2) 0.0180(4) Uani d S 1 2
C C2 0.0000 0.1132(3) 0.8124(2) 0.0241(4) Uani d S 1 2
H H2A 0.0000 0.1531 0.7218 0.036 Uiso d SR 1 2
H H2B 0.0382 0.0476 0.8273 0.036 Uiso d R 1 1
C C3 0.0000 0.2106(3) 1.0478(3) 0.0289(5) Uani d S 1 2
H H3A 0.0188 0.1013 1.0611 0.043 Uiso calc PR 0.50 1
H H3B -0.0448 0.2119 1.0817 0.043 Uiso calc PR 0.50 1
H H3C 0.0260 0.2920 1.0966 0.043 Uiso calc PR 0.50 1
C C4 0.0000 0.6993(2) 0.9065(3) 0.0246(5) Uani d S 1 2
H H4A 0.0000 0.7698 0.9837 0.037 Uiso d SR 1 2
H H4B 0.0382 0.7202 0.8536 0.037 Uiso d R 1 1
N N1 0.0000 0.2505(2) 0.9046(2) 0.0253(4) Uani d S 1 2
H H01 0.0000 0.508(5) 1.030(4) 0.024(7) Uiso d S 1 2
N N3 0.0000 0.5296(2) 0.95021(19) 0.0239(4) Uani d S 1 2
O O1 0.0000 0.4384(2) 0.73592(17) 0.0259(4) Uani d S 1 2
C C1' 0.33529(6) 0.5919(2) 0.15028(16) 0.0199(3) Uani d . 1 1
C C2' 0.32948(8) 0.8835(2) 0.20144(19) 0.0272(3) Uani d . 1 1
H H2'1 0.3288 0.8395 0.2929 0.041 Uiso calc R 1 1
H H2'2 0.2916 0.9548 0.1880 0.041 Uiso calc R 1 1
H H2'3 0.3695 0.9471 0.1879 0.041 Uiso calc R 1 1
C C3' 0.32403(9) 0.7936(3) -0.03531(18) 0.0312(4) Uani d . 1 1
H H3'1 0.3267 0.9132 -0.0440 0.047 Uiso calc PR 0.50 1
H H3'2 0.2828 0.7549 -0.0734 0.047 Uiso calc PR 0.50 1
H H3'3 0.3604 0.7429 -0.0837 0.047 Uiso calc PR 0.50 1
H H3'4 0.3199 0.6942 -0.0900 0.047 Uiso calc PR 0.50 1
H H3'5 0.3638 0.8524 -0.0606 0.047 Uiso calc PR 0.50 1
H H3'6 0.2862 0.8644 -0.0503 0.047 Uiso calc PR 0.50 1
C C4' 0.34493(8) 0.30117(18) 0.09814(18) 0.0261(3) Uani d . 1 1
H H4'1 0.3843 0.2878 0.1527 0.039 Uiso calc R 1 1
H H4'2 0.3478 0.2306 0.0187 0.039 Uiso calc R 1 1
H H4'3 0.3067 0.2702 0.1512 0.039 Uiso calc R 1 1
N N1' 0.32734(7) 0.74860(17) 0.10550(15) 0.0249(3) Uani d . 1 1
H H01' 0.3371(9) 0.484(4) -0.031(3) 0.037(6) Uiso d . 1 1
N N3' 0.33904(7) 0.47151(18) 0.05633(14) 0.0239(3) Uani d . 1 1
O O1' 0.33841(7) 0.55955(15) 0.27212(11) 0.0262(3) Uani d . 1 1

loop_
_atom_site_aniso_label
_atom_site_aniso_U_11
_atom_site_aniso_U_22
_atom_site_aniso_U_33
_atom_site_aniso_U_12
_atom_site_aniso_U_13
_atom_site_aniso_U_23
C1 0.0254(9) 0.0143(9) 0.0145(9) 0.000 0.000 0.0011(8)
C2 0.0336(10) 0.0168(9) 0.0219(11) 0.000 0.000 -0.0021(9)
C3 0.0509(13) 0.0180(10) 0.0177(11) 0.000 0.000 0.0042(9)
C4 0.0399(11) 0.0159(9) 0.0181(10) 0.000 0.000 0.0003(9)
N1 0.0488(11) 0.0143(8) 0.0128(8) 0.000 0.000 0.0014(8)
N3 0.0451(10) 0.0160(9) 0.0107(9) 0.000 0.000 0.0016(8)
O1 0.0454(9) 0.0208(9) 0.0116(8) 0.000 0.000 0.0003(7)
C1' 0.0232(6) 0.0194(7) 0.0170(7) -0.0007(5) -0.0007(5) 0.0005(6)
C2' 0.0405(8) 0.0157(7) 0.0254(8) 0.0010(5) -0.0027(7) -0.0024(7)
C3' 0.0493(9) 0.0254(9) 0.0190(8) 0.0056(6) 0.0003(7) 0.0057(7)
C4' 0.0396(8) 0.0169(7) 0.0219(8) 0.0004(6) -0.0003(6) -0.0015(6)
N1' 0.0405(7) 0.0171(6) 0.0171(6) 0.0030(4) -0.0010(5) 0.0003(6)
N3' 0.0390(7) 0.0176(6) 0.0152(7) -0.0014(5) 0.0006(5) 0.0000(6)
O1' 0.0434(7) 0.0202(5) 0.0150(6) 0.0004(5) -0.0012(5) 0.0014(5)

loop_
_atom_type_symbol
_atom_type_description
_atom_type_scat_dispersion_real
_atom_type_scat_dispersion_imag
_atom_type_scat_source
C C 0.0033 0.0016 'International Tables Vol C Tables 4.2.6.8 and 6.1.1.4'
H H 0.0000 0.0000 'International Tables Vol C Tables 4.2.6.8 and 6.1.1.4'
N N 0.0061 0.0033 'International Tables Vol C Tables 4.2.6.8 and 6.1.1.4'
O O 0.0106 0.0060 'International Tables Vol C Tables 4.2.6.8 and 6.1.1.4'

loop_
_geom_angle_atom_site_label_1
_geom_angle_atom_site_label_2
_geom_angle_atom_site_label_3
_geom_angle
O1 C1 N3 121.3(2)
O1 C1 N1 121.3(2)
N3 C1 N1 117.4(2)
N1 C2 H2A 109.6
N1 C2 H2B 109.4
H2A C2 H2B 109.5
N1 C3 H3A 109.5
N1 C3 H3B 109.5
H3A C3 H3B 109.5
N1 C3 H3C 109.5
H3A C3 H3C 109.5
H3B C3 H3C 109.5
N3 C4 H4A 109.3
N3 C4 H4B 109.6
H4A C4 H4B 109.5
C1 N1 C2 120.8(2)
C1 N1 C3 122.61(19)
C2 N1 C3 116.55(19)
C1 N3 C4 119.72(19)
C1 N3 H01 120(3)
C4 N3 H01 120(3)
O1' C1' N3' 121.13(17)
O1' C1' N1' 121.61(15)
N3' C1' N1' 117.25(15)
N1' C2' H2'1 109.5
N1' C2' H2'2 109.5
H2'1 C2' H2'2 109.5
N1' C2' H2'3 109.5
H2'1 C2' H2'3 109.5
H2'2 C2' H2'3 109.5
N1' C3' H3'1 109.5
N1' C3' H3'2 109.5
H3'1 C3' H3'2 109.5
N1' C3' H3'3 109.5
H3'1 C3' H3'3 109.5
H3'2 C3' H3'3 109.5
N1' C3' H3'4 109.5
N1' C3' H3'5 109.5
H3'4 C3' H3'5 109.5
N1' C3' H3'6 109.5
H3'4 C3' H3'6 109.5
H3'5 C3' H3'6 109.5
N3' C4' H4'1 109.5
N3' C4' H4'2 109.5
H4'1 C4' H4'2 109.5
N3' C4' H4'3 109.5
H4'1 C4' H4'3 109.5
H4'2 C4' H4'3 109.5
C1' N1' C3' 123.96(15)
C1' N1' C2' 119.25(15)
C3' N1' C2' 116.42(15)
C1' N3' C4' 119.77(15)
C1' N3' H01' 126(2)
C4' N3' H01' 114(2)

loop_
_geom_bond_atom_site_label_1
_geom_bond_atom_site_label_2
_geom_bond_distance
C1 O1 1.243(3)
C1 N3 1.349(3)
C1 N1 1.364(3)
C2 N1 1.447(3)
C2 H2A 0.96
C2 H2B 0.96
C3 N1 1.464(3)
C3 H3A 0.98
C3 H3B 0.98
C3 H3C 0.98
C4 N3 1.450(3)
C4 H4A 0.96
C4 H4B 0.96
N3 H01 0.81(4)
C1' O1' 1.2438(19)
C1' N3' 1.358(2)
C1' N1' 1.362(2)
C2' N1' 1.458(2)
C2' H2'1 0.98
C2' H2'2 0.98
C2' H2'3 0.98
C3' N1' 1.452(2)
C3' H3'1 0.98
C3' H3'2 0.98
C3' H3'3 0.98
C3' H3'4 0.98
C3' H3'5 0.98
C3' H3'6 0.98
C4' N3' 1.4540(19)
C4' H4'1 0.98
C4' H4'2 0.98
C4' H4'3 0.98
N3' H01' 0.88(3)

loop_
_geom_hbond_atom_site_label_D
_geom_hbond_atom_site_label_H
_geom_hbond_atom_site_label_A
_geom_hbond_site_symmetry_A
_geom_hbond_distance_DH
_geom_hbond_distance_HA
_geom_hbond_distance_DA
_geom_hbond_angle_DHA
N3 H01 O1 3_565 0.81(4) 2.10(4) 2.859(3) 155(4)
N3' H01' O1' 3_564 0.88(3) 2.00(3) 2.8431(19) 162(3)

loop_
_geom_torsion_atom_site_label_1
_geom_torsion_atom_site_label_2
_geom_torsion_atom_site_label_3
_geom_torsion_atom_site_label_4
_geom_torsion
O1 C1 N1 C2 0.000
N3 C1 N1 C2 180.0
O1 C1 N1 C3 180.0
N3 C1 N1 C3 0.000
O1 C1 N3 C4 0.000
N1 C1 N3 C4 180.0
O1' C1' N1' C3' 179.36(17)
N3' C1' N1' C3' -1.3(2)
O1' C1' N1' C2' 6.6(2)
N3' C1' N1' C2' -174.01(14)
O1' C1' N3' C4' 1.8(2)
N1' C1' N3' C4' -177.57(13)
